data_2311657
loop_
_publ_author_name
'Kumar, Sandeep'
'Khajuria, Ruchi'
'Jassal, Amanpreet Kaur'
'Hundal, Geeta'
'Hundal, Maninder S.'
'Pandey, Sushil K.'

_publ_section_title
;
 Synthesis and structural characterization of donor-stabilized
 disubstituted diphenyldithiophosphates of nickel(II).
;
_journal_coeditor_code BP5066
_journal_issue 'Pt 4'
_journal_name_full 'Acta crystallographica Section B, Structural science, crystal engineering and materials'
_journal_page_first 761
_journal_page_last 767
_journal_paper_doi 10.1107/S2052520614014966
_journal_volume 70
_journal_year 2014
_chemical_formula_moiety 'C42 H46 N2 Ni O4 P2 S4'
_chemical_formula_sum 'C42 H46 N2 Ni O4 P2 S4'
_chemical_formula_weight 891.72
_space_group_IT_number 14
_space_group_name_Hall '-P 2yn'
_space_group_name_H-M_alt 'P 1 21/n 1'
_symmetry_cell_setting monoclinic
_symmetry_space_group_name_Hall '-P 2yn'
_symmetry_space_group_name_H-M 'P 1 21/n 1'
_atom_sites_solution_hydrogens geom
_atom_sites_solution_primary direct
_atom_sites_solution_secondary difmap
_audit_creation_method SHELXL-97
_cell_angle_alpha 90.00
_cell_angle_beta 105.1950(10)
_cell_angle_gamma 90.00
_cell_formula_units_Z 2
_cell_length_a 11.7905(3)
_cell_length_b 14.4443(4)
_cell_length_c 12.8825(3)
_cell_measurement_reflns_used 9912
_cell_measurement_temperature 296(2)
_cell_measurement_theta_max 33.71
_cell_measurement_theta_min 2.16
_cell_volume 2117.26(9)
_computing_cell_refinement 'Bruker SAINT'
_computing_data_collection 'Bruker APEX2'
_computing_data_reduction 'Bruker SAINT'
_computing_molecular_graphics 'Bruker SHELXTL'
_computing_publication_material 'Bruker SHELXTL'
_computing_structure_refinement 'SHELXL-97 (Sheldrick, 2008)'
_computing_structure_solution 'SHELXS-97 (Sheldrick, 1993)'
_diffrn_ambient_temperature 296(2)
_diffrn_measured_fraction_theta_full 0.998
_diffrn_measured_fraction_theta_max 0.998
_diffrn_measurement_device_type 'Bruker APEX-II CCD'
_diffrn_measurement_method '\f and \w scans'
_diffrn_radiation_monochromator graphite
_diffrn_radiation_source 'fine-focus sealed tube'
_diffrn_radiation_type MoK\a
_diffrn_radiation_wavelength 0.71073
_diffrn_reflns_av_R_equivalents 0.0279
_diffrn_reflns_av_sigmaI/netI 0.0315
_diffrn_reflns_limit_h_max 18
_diffrn_reflns_limit_h_min -18
_diffrn_reflns_limit_k_max 22
_diffrn_reflns_limit_k_min -22
_diffrn_reflns_limit_l_max 20
_diffrn_reflns_limit_l_min -14
_diffrn_reflns_number 33731
_diffrn_reflns_theta_full 34.22
_diffrn_reflns_theta_max 34.22
_diffrn_reflns_theta_min 2.09
_exptl_absorpt_coefficient_mu 0.774
_exptl_absorpt_correction_T_max 0.7467
_exptl_absorpt_correction_T_min 0.6737
_exptl_absorpt_correction_type multi-scan
_exptl_absorpt_process_details 'SADABS-2008/1 - Bruker AXS area detector scaling and absorption correction'
_exptl_crystal_colour Green
_exptl_crystal_density_diffrn 1.399
_exptl_crystal_density_method 'not measured'
_exptl_crystal_description Needles
_exptl_crystal_F_000 932
_exptl_crystal_size_max 0.13
_exptl_crystal_size_mid 0.11
_exptl_crystal_size_min 0.08
_refine_diff_density_max 0.428
_refine_diff_density_min -0.262
_refine_ls_extinction_method none
_refine_ls_goodness_of_fit_ref 1.012
_refine_ls_matrix_type full
_refine_ls_number_parameters 250
_refine_ls_number_reflns 8779
_refine_ls_number_restraints 0
_refine_ls_restrained_S_all 1.012
_refine_ls_R_factor_all 0.0588
_refine_ls_R_factor_gt 0.0362
_refine_ls_shift/su_max 0.000
_refine_ls_shift/su_mean 0.000
_refine_ls_structure_factor_coef Fsqd
_refine_ls_weighting_details 'calc w=1/[\s^2^(Fo^2^)+(0.0527P)^2^+0.3611P] where P=(Fo^2^+2Fc^2^)/3'
_refine_ls_weighting_scheme calc
_refine_ls_wR_factor_gt 0.0920
_refine_ls_wR_factor_ref 0.1034
_reflns_number_gt 6366
_reflns_number_total 8779
_reflns_threshold_expression >2sigma(I)
_cod_data_source_file bp5066sup1.cif
_cod_data_source_block Py_JAMMU_0m
_cod_original_sg_symbol_H-M 'P 21/n'
_cod_database_code 2311657

loop_
_symmetry_equiv_pos_as_xyz
'x, y, z'
'-x+1/2, y+1/2, -z+1/2'
'-x, -y, -z'
'x-1/2, -y-1/2, z-1/2'

loop_
_atom_site_type_symbol
_atom_site_label
_atom_site_fract_x
_atom_site_fract_y
_atom_site_fract_z
_atom_site_U_iso_or_equiv
_atom_site_adp_type
_atom_site_calc_flag
_atom_site_refinement_flags
_atom_site_occupancy
_atom_site_symmetry_multiplicity
C C1 -0.40981(12) 0.02987(10) -0.25281(10) 0.0288(3) Uani d . 1 1
C C2 -0.52576(12) 0.02809(11) -0.24933(11) 0.0324(3) Uani d . 1 1
H H2 -0.5465 0.0021 -0.1908 0.039 Uiso calc R 1 1
C C3 -0.61157(13) 0.06583(12) -0.33473(12) 0.0370(3) Uani d . 1 1
C C4 -0.73997(15) 0.05947(17) -0.33606(17) 0.0566(5) Uani d . 1 1
H H4A -0.7792 0.1158 -0.3645 0.085 Uiso calc R 1 1
H H4B -0.7467 0.0502 -0.2641 0.085 Uiso calc R 1 1
H H4C -0.7755 0.0084 -0.3804 0.085 Uiso calc R 1 1
C C5 -0.57707(14) 0.10503(11) -0.42000(12) 0.0403(3) Uani d . 1 1
H H5 -0.6338 0.1316 -0.4763 0.048 Uiso calc R 1 1
C C6 -0.46057(14) 0.10582(11) -0.42381(11) 0.0371(3) Uani d . 1 1
C C7 -0.42775(19) 0.14551(14) -0.52053(14) 0.0522(4) Uani d . 1 1
H H7A -0.4120 0.2105 -0.5097 0.078 Uiso calc R 1 1
H H7B -0.4915 0.1366 -0.5836 0.078 Uiso calc R 1 1
H H7C -0.3589 0.1147 -0.5297 0.078 Uiso calc R 1 1
C C8 -0.37564(13) 0.06751(11) -0.33857(11) 0.0342(3) Uani d . 1 1
H H8 -0.2970 0.0672 -0.3393 0.041 Uiso calc R 1 1
C C9 -0.37217(11) 0.13128(10) 0.05952(11) 0.0294(3) Uani d . 1 1
C C10 -0.27510(12) 0.14982(12) 0.14433(12) 0.0361(3) Uani d . 1 1
H H10 -0.2013 0.1273 0.1440 0.043 Uiso calc R 1 1
C C11 -0.29011(13) 0.20290(12) 0.23019(12) 0.0368(3) Uani d . 1 1
C C12 -0.18648(16) 0.22457(16) 0.32391(15) 0.0567(5) Uani d . 1 1
H H12A -0.2128 0.2586 0.3773 0.085 Uiso calc R 1 1
H H12B -0.1305 0.2610 0.2994 0.085 Uiso calc R 1 1
H H12C -0.1502 0.1679 0.3547 0.085 Uiso calc R 1 1
C C13 -0.40104(13) 0.23595(11) 0.22823(12) 0.0363(3) Uani d . 1 1
H H13 -0.4106 0.2714 0.2856 0.044 Uiso calc R 1 1
C C14 -0.49830(12) 0.21754(10) 0.14304(12) 0.0333(3) Uani d . 1 1
C C15 -0.48285(11) 0.16430(10) 0.05772(11) 0.0308(3) Uani d . 1 1
H H15 -0.5466 0.1510 -0.0002 0.037 Uiso calc R 1 1
C C16 -0.61786(14) 0.25317(15) 0.14434(17) 0.0537(5) Uani d . 1 1
H H16A -0.6351 0.3081 0.1012 0.081 Uiso calc R 1 1
H H16B -0.6188 0.2673 0.2169 0.081 Uiso calc R 1 1
H H16C -0.6760 0.2068 0.1157 0.081 Uiso calc R 1 1
C C17 0.03890(15) 0.01432(11) 0.24296(12) 0.0376(3) Uani d . 1 1
H H17 0.0136 -0.0469 0.2348 0.045 Uiso calc R 1 1
C C18 0.07306(18) 0.05105(15) 0.34554(13) 0.0509(4) Uani d . 1 1
H H18 0.0706 0.0153 0.4049 0.061 Uiso calc R 1 1
C C19 0.11111(17) 0.14216(15) 0.35829(15) 0.0551(5) Uani d . 1 1
H H19 0.1358 0.1684 0.4264 0.066 Uiso calc R 1 1
C C20 0.11171(17) 0.19256(14) 0.26904(16) 0.0523(4) Uani d . 1 1
H H20 0.1357 0.2541 0.2753 0.063 Uiso calc R 1 1
C C21 0.07620(14) 0.15102(11) 0.16915(13) 0.0395(3) Uani d . 1 1
H H21 0.0771 0.1860 0.1088 0.047 Uiso calc R 1 1
N N1 0.04056(10) 0.06282(8) 0.15505(9) 0.0291(2) Uani d . 1 1
O O1 -0.32521(9) -0.01500(7) -0.17008(8) 0.0317(2) Uani d . 1 1
O O2 -0.36813(8) 0.07618(8) -0.02823(8) 0.0383(2) Uani d . 1 1
P P1 -0.25683(3) 0.03299(3) -0.05975(3) 0.02614(8) Uani d . 1 1
S S1 -0.17964(3) -0.06773(3) 0.03665(3) 0.03126(8) Uani d . 1 1
S S2 -0.14329(3) 0.12875(2) -0.07671(3) 0.03202(8) Uani d . 1 1
Ni Ni1 0.0000 0.0000 0.0000 0.02378(6) Uani d S 1 2

loop_
_atom_site_aniso_label
_atom_site_aniso_U_11
_atom_site_aniso_U_22
_atom_site_aniso_U_33
_atom_site_aniso_U_12
_atom_site_aniso_U_13
_atom_site_aniso_U_23
C1 0.0293(6) 0.0316(6) 0.0220(5) 0.0012(5) 0.0004(5) -0.0047(5)
C2 0.0318(6) 0.0375(7) 0.0271(6) 0.0007(5) 0.0059(5) 0.0002(5)
C3 0.0310(6) 0.0429(8) 0.0334(7) 0.0040(6) 0.0019(5) -0.0019(6)
C4 0.0310(8) 0.0788(14) 0.0564(11) 0.0069(8) 0.0051(7) 0.0039(10)
C5 0.0421(8) 0.0414(8) 0.0310(7) 0.0040(6) -0.0017(6) 0.0021(6)
C6 0.0486(8) 0.0358(7) 0.0254(6) -0.0051(6) 0.0070(6) -0.0015(6)
C7 0.0739(12) 0.0514(10) 0.0332(8) -0.0092(9) 0.0174(8) 0.0026(7)
C8 0.0339(7) 0.0406(8) 0.0279(6) -0.0039(6) 0.0075(5) -0.0049(6)
C9 0.0267(6) 0.0355(7) 0.0257(6) 0.0020(5) 0.0061(5) -0.0047(5)
C10 0.0264(6) 0.0499(9) 0.0298(7) 0.0042(6) 0.0036(5) -0.0077(6)
C11 0.0322(6) 0.0449(8) 0.0307(7) -0.0010(6) 0.0037(5) -0.0082(6)
C12 0.0411(9) 0.0785(14) 0.0429(9) 0.0054(9) -0.0025(7) -0.0255(9)
C13 0.0379(7) 0.0385(8) 0.0335(7) 0.0003(6) 0.0114(6) -0.0094(6)
C14 0.0295(6) 0.0341(7) 0.0369(7) 0.0024(5) 0.0097(5) -0.0054(6)
C15 0.0256(5) 0.0366(7) 0.0285(6) 0.0022(5) 0.0041(5) -0.0024(5)
C16 0.0337(8) 0.0635(12) 0.0631(11) 0.0092(7) 0.0112(7) -0.0248(10)
C17 0.0438(8) 0.0390(8) 0.0281(7) 0.0035(6) 0.0060(6) 0.0034(6)
C18 0.0593(11) 0.0638(12) 0.0260(7) 0.0109(9) 0.0046(7) 0.0034(7)
C19 0.0528(10) 0.0687(13) 0.0349(8) 0.0101(9) -0.0047(7) -0.0174(9)
C20 0.0536(10) 0.0458(10) 0.0532(11) -0.0080(8) 0.0063(8) -0.0187(8)
C21 0.0430(8) 0.0355(8) 0.0385(8) -0.0050(6) 0.0079(6) -0.0029(6)
N1 0.0276(5) 0.0310(6) 0.0270(5) 0.0014(4) 0.0039(4) 0.0000(4)
O1 0.0303(5) 0.0363(5) 0.0243(4) 0.0056(4) 0.0000(4) -0.0050(4)
O2 0.0254(4) 0.0567(7) 0.0301(5) 0.0051(4) 0.0025(4) -0.0164(5)
P1 0.02289(14) 0.03223(17) 0.02170(14) 0.00304(12) 0.00300(11) -0.00184(12)
S1 0.02839(15) 0.03534(18) 0.02821(16) -0.00350(12) 0.00416(12) 0.00716(13)
S2 0.03340(16) 0.02825(16) 0.03250(17) 0.00190(12) 0.00527(13) 0.00500(13)
Ni1 0.02310(10) 0.02506(11) 0.02187(11) 0.00003(8) 0.00358(8) 0.00204(8)

loop_
_atom_type_symbol
_atom_type_description
_atom_type_scat_dispersion_real
_atom_type_scat_dispersion_imag
_atom_type_scat_source
C C 0.0033 0.0016 'International Tables Vol C Tables 4.2.6.8 and 6.1.1.4'
H H 0.0000 0.0000 'International Tables Vol C Tables 4.2.6.8 and 6.1.1.4'
O O 0.0106 0.0060 'International Tables Vol C Tables 4.2.6.8 and 6.1.1.4'
P P 0.1023 0.0942 'International Tables Vol C Tables 4.2.6.8 and 6.1.1.4'
S S 0.1246 0.1234 'International Tables Vol C Tables 4.2.6.8 and 6.1.1.4'
Ni Ni 0.3393 1.1124 'International Tables Vol C Tables 4.2.6.8 and 6.1.1.4'
N N 0.0061 0.0033 'International Tables Vol C Tables 4.2.6.8 and 6.1.1.4'

loop_
_geom_angle_atom_site_label_1
_geom_angle_atom_site_label_2
_geom_angle_atom_site_label_3
_geom_angle_site_symmetry_1
_geom_angle_site_symmetry_3
_geom_angle
C2 C1 C8 . . 122.15(13)
C2 C1 O1 . . 118.48(12)
C8 C1 O1 . . 119.17(12)
C1 C2 C3 . . 119.13(14)
C1 C2 H2 . . 120.4
C3 C2 H2 . . 120.4
C5 C3 C2 . . 118.74(14)
C5 C3 C4 . . 121.06(14)
C2 C3 C4 . . 120.13(15)
C3 C4 H4A . . 109.5
C3 C4 H4B . . 109.5
H4A C4 H4B . . 109.5
C3 C4 H4C . . 109.5
H4A C4 H4C . . 109.5
H4B C4 H4C . . 109.5
C6 C5 C3 . . 121.97(14)
C6 C5 H5 . . 119.0
C3 C5 H5 . . 119.0
C5 C6 C8 . . 118.88(14)
C5 C6 C7 . . 120.14(15)
C8 C6 C7 . . 120.96(15)
C6 C7 H7A . . 109.5
C6 C7 H7B . . 109.5
H7A C7 H7B . . 109.5
C6 C7 H7C . . 109.5
H7A C7 H7C . . 109.5
H7B C7 H7C . . 109.5
C1 C8 C6 . . 119.11(14)
C1 C8 H8 . . 120.4
C6 C8 H8 . . 120.4
C15 C9 C10 . . 121.81(13)
C15 C9 O2 . . 114.57(11)
C10 C9 O2 . . 123.59(12)
C9 C10 C11 . . 118.77(13)
C9 C10 H10 . . 120.6
C11 C10 H10 . . 120.6
C13 C11 C10 . . 119.34(13)
C13 C11 C12 . . 120.37(14)
C10 C11 C12 . . 120.28(14)
C11 C12 H12A . . 109.5
C11 C12 H12B . . 109.5
H12A C12 H12B . . 109.5
C11 C12 H12C . . 109.5
H12A C12 H12C . . 109.5
H12B C12 H12C . . 109.5
C11 C13 C14 . . 121.87(13)
C11 C13 H13 . . 119.1
C14 C13 H13 . . 119.1
C13 C14 C15 . . 118.53(13)
C13 C14 C16 . . 120.50(13)
C15 C14 C16 . . 120.97(13)
C9 C15 C14 . . 119.68(12)
C9 C15 H15 . . 120.2
C14 C15 H15 . . 120.2
C14 C16 H16A . . 109.5
C14 C16 H16B . . 109.5
H16A C16 H16B . . 109.5
C14 C16 H16C . . 109.5
H16A C16 H16C . . 109.5
H16B C16 H16C . . 109.5
N1 C17 C18 . . 122.94(16)
N1 C17 H17 . . 118.5
C18 C17 H17 . . 118.5
C17 C18 C19 . . 118.80(17)
C17 C18 H18 . . 120.6
C19 C18 H18 . . 120.6
C20 C19 C18 . . 118.72(16)
C20 C19 H19 . . 120.6
C18 C19 H19 . . 120.6
C19 C20 C21 . . 119.12(17)
C19 C20 H20 . . 120.4
C21 C20 H20 . . 120.4
N1 C21 C20 . . 123.18(16)
N1 C21 H21 . . 118.4
C20 C21 H21 . . 118.4
C17 N1 C21 . . 117.24(13)
C17 N1 Ni1 . . 121.45(10)
C21 N1 Ni1 . . 121.18(10)
C1 O1 P1 . . 124.37(9)
C9 O2 P1 . . 129.34(9)
O1 P1 O2 . . 97.99(5)
O1 P1 S1 . . 106.38(4)
O2 P1 S1 . . 113.69(5)
O1 P1 S2 . . 113.83(4)
O2 P1 S2 . . 112.32(5)
S1 P1 S2 . . 111.81(2)
P1 S1 Ni1 . . 82.288(15)
P1 S2 Ni1 . . 81.073(15)
N1 Ni1 N1 3 . 180.00(6)
N1 Ni1 S1 3 . 91.00(3)
N1 Ni1 S1 . . 89.00(3)
N1 Ni1 S1 3 3 89.00(3)
N1 Ni1 S1 . 3 91.00(3)
S1 Ni1 S1 . 3 180.0
N1 Ni1 S2 3 . 89.09(3)
N1 Ni1 S2 . . 90.91(3)
S1 Ni1 S2 . . 81.303(12)
S1 Ni1 S2 3 . 98.696(12)
N1 Ni1 S2 3 3 90.91(3)
N1 Ni1 S2 . 3 89.09(3)
S1 Ni1 S2 . 3 98.697(12)
S1 Ni1 S2 3 3 81.304(12)
S2 Ni1 S2 . 3 180.0

loop_
_geom_bond_atom_site_label_1
_geom_bond_atom_site_label_2
_geom_bond_site_symmetry_2
_geom_bond_distance
C1 C2 . 1.380(2)
C1 C8 . 1.383(2)
C1 O1 . 1.4121(16)
C2 C3 . 1.396(2)
C2 H2 . 0.9300
C3 C5 . 1.388(2)
C3 C4 . 1.512(2)
C4 H4A . 0.9600
C4 H4B . 0.9600
C4 H4C . 0.9600
C5 C6 . 1.387(2)
C5 H5 . 0.9300
C6 C8 . 1.392(2)
C6 C7 . 1.511(2)
C7 H7A . 0.9600
C7 H7B . 0.9600
C7 H7C . 0.9600
C8 H8 . 0.9300
C9 C15 . 1.3838(18)
C9 C10 . 1.3855(19)
C9 O2 . 1.3935(16)
C10 C11 . 1.395(2)
C10 H10 . 0.9300
C11 C13 . 1.386(2)
C11 C12 . 1.508(2)
C12 H12A . 0.9600
C12 H12B . 0.9600
C12 H12C . 0.9600
C13 C14 . 1.389(2)
C13 H13 . 0.9300
C14 C15 . 1.392(2)
C14 C16 . 1.505(2)
C15 H15 . 0.9300
C16 H16A . 0.9600
C16 H16B . 0.9600
C16 H16C . 0.9600
C17 N1 . 1.3361(19)
C17 C18 . 1.382(2)
C17 H17 . 0.9300
C18 C19 . 1.386(3)
C18 H18 . 0.9300
C19 C20 . 1.362(3)
C19 H19 . 0.9300
C20 C21 . 1.382(2)
C20 H20 . 0.9300
C21 N1 . 1.339(2)
C21 H21 . 0.9300
N1 Ni1 . 2.1310(11)
O1 P1 . 1.5968(10)
O2 P1 . 1.5987(10)
P1 S1 . 1.9734(5)
P1 S2 . 1.9765(5)
S1 Ni1 . 2.4881(3)
S2 Ni1 . 2.5326(3)
Ni1 N1 3 2.1310(11)
Ni1 S1 3 2.4881(3)
Ni1 S2 3 2.5326(3)

loop_
_geom_torsion_atom_site_label_1
_geom_torsion_atom_site_label_2
_geom_torsion_atom_site_label_3
_geom_torsion_atom_site_label_4
_geom_torsion_site_symmetry_4
_geom_torsion
C8 C1 C2 C3 . -0.3(2)
O1 C1 C2 C3 . -175.07(13)
C1 C2 C3 C5 . -0.8(2)
C1 C2 C3 C4 . 176.24(16)
C2 C3 C5 C6 . 1.5(2)
C4 C3 C5 C6 . -175.47(17)
C3 C5 C6 C8 . -1.1(2)
C3 C5 C6 C7 . 177.30(16)
C2 C1 C8 C6 . 0.7(2)
O1 C1 C8 C6 . 175.42(13)
C5 C6 C8 C1 . 0.0(2)
C7 C6 C8 C1 . -178.41(15)
C15 C9 C10 C11 . 0.3(2)
O2 C9 C10 C11 . -177.47(15)
C9 C10 C11 C13 . -0.3(2)
C9 C10 C11 C12 . -179.96(17)
C10 C11 C13 C14 . 0.2(3)
C12 C11 C13 C14 . 179.81(18)
C11 C13 C14 C15 . 0.0(2)
C11 C13 C14 C16 . 178.98(17)
C10 C9 C15 C14 . -0.1(2)
O2 C9 C15 C14 . 177.84(14)
C13 C14 C15 C9 . 0.0(2)
C16 C14 C15 C9 . -179.00(16)
N1 C17 C18 C19 . -0.2(3)
C17 C18 C19 C20 . 1.0(3)
C18 C19 C20 C21 . -1.0(3)
C19 C20 C21 N1 . 0.1(3)
C18 C17 N1 C21 . -0.7(2)
C18 C17 N1 Ni1 . 175.09(13)
C20 C21 N1 C17 . 0.7(2)
C20 C21 N1 Ni1 . -175.07(13)
C2 C1 O1 P1 . -88.69(15)
C8 C1 O1 P1 . 96.41(14)
C15 C9 O2 P1 . 174.30(11)
C10 C9 O2 P1 . -7.8(2)
C1 O1 P1 O2 . 49.54(12)
C1 O1 P1 S1 . 167.19(10)
C1 O1 P1 S2 . -69.22(11)
C9 O2 P1 O1 . -177.58(13)
C9 O2 P1 S1 . 70.54(14)
C9 O2 P1 S2 . -57.67(14)
O1 P1 S1 Ni1 . 108.14(4)
O2 P1 S1 Ni1 . -145.17(5)
S2 P1 S1 Ni1 . -16.69(2)
O1 P1 S2 Ni1 . -104.14(4)
O2 P1 S2 Ni1 . 145.64(4)
S1 P1 S2 Ni1 . 16.44(2)
C17 N1 Ni1 S1 . 48.95(11)
C21 N1 Ni1 S1 . -135.48(11)
C17 N1 Ni1 S1 3 -131.05(11)
C21 N1 Ni1 S1 3 44.52(11)
C17 N1 Ni1 S2 . 130.23(11)
C21 N1 Ni1 S2 . -54.20(11)
C17 N1 Ni1 S2 3 -49.77(11)
C21 N1 Ni1 S2 3 125.80(11)
P1 S1 Ni1 N1 3 -76.77(3)
P1 S1 Ni1 N1 . 103.23(3)
P1 S1 Ni1 S2 . 12.155(15)
P1 S1 Ni1 S2 3 -167.843(15)
P1 S2 Ni1 N1 3 78.97(3)
P1 S2 Ni1 N1 . -101.03(3)
P1 S2 Ni1 S1 . -12.174(15)
P1 S2 Ni1 S1 3 167.825(15)
